data_7000139
loop_
_publ_author_name
'Boldron, Christophe'
'Ozalp-Yaman, Seniz'
'Gamez, Patrick'
'Tooke, Duncan M.'
'Spek, Anthony L.'
'Reedijk, Jan'

_publ_section_title
;
 Selective copper(II)-mediated oxidative coupling of a nucleophilic
 reagent to the para-methyl group of 2,4,6-trimethylphenol.
;
_journal_issue 21
_journal_name_full 'Dalton transactions (Cambridge, England : 2003)'
_journal_page_first 3535
_journal_page_last 3541
_journal_paper_doi 10.1039/b507199b
_journal_year 2005
_chemical_formula_moiety 'C21 H19 Cl3 Cu2 N4 O'
_chemical_formula_sum 'C21 H19 Cl3 Cu2 N4 O'
_chemical_formula_weight 576.83
_chemical_name_systematic
;
?
;
_space_group_IT_number 15
_symmetry_cell_setting monoclinic
_symmetry_space_group_name_Hall '-C 2yc'
_symmetry_space_group_name_H-M 'C 1 2/c 1'
_atom_sites_solution_hydrogens geom
_atom_sites_solution_primary direct
_atom_sites_solution_secondary difmap
_audit_creation_method SHELXL-97
_cell_angle_alpha 90.00
_cell_angle_beta 114.620(3)
_cell_angle_gamma 90.00
_cell_formula_units_Z 4
_cell_length_a 16.4463(10)
_cell_length_b 7.7606(10)
_cell_length_c 18.5145(9)
_cell_measurement_reflns_used 27
_cell_measurement_temperature 150(2)
_cell_measurement_theta_max 18.872
_cell_measurement_theta_min 6.271
_cell_volume 2148.2(3)
_computing_cell_refinement 'DIRAX (Duisenberg, 1992)'
_computing_data_collection 'Nonius Collect (Hooft, 1998)'
_computing_data_reduction 'EvalCCD (Duisenberg et al., 2003)'
_computing_molecular_graphics 'PLATON (Spek, 2003)'
_computing_publication_material 'PLATON (Spek, 2003)'
_computing_structure_refinement 'SHELXL-97 (Sheldrick, 1997)'
_computing_structure_solution 'SHELXS-86 (Sheldrick, 1986)'
_diffrn_ambient_temperature 150(2)
_diffrn_measured_fraction_theta_full 1.000
_diffrn_measured_fraction_theta_max 1.000
_diffrn_measurement_device_type 'Nonius KappaCCD'
_diffrn_measurement_method 'Omega and phi scans'
_diffrn_radiation_monochromator graphite
_diffrn_radiation_source 'rotating anode'
_diffrn_radiation_type MoK\a
_diffrn_radiation_wavelength 0.71073
_diffrn_reflns_av_R_equivalents 0.0623
_diffrn_reflns_av_sigmaI/netI 0.0312
_diffrn_reflns_limit_h_max 21
_diffrn_reflns_limit_h_min -21
_diffrn_reflns_limit_k_max 10
_diffrn_reflns_limit_k_min -10
_diffrn_reflns_limit_l_max 23
_diffrn_reflns_limit_l_min -23
_diffrn_reflns_number 28223
_diffrn_reflns_theta_full 27.44
_diffrn_reflns_theta_max 27.44
_diffrn_reflns_theta_min 2.42
_exptl_absorpt_coefficient_mu 2.376
_exptl_absorpt_correction_T_max 0.93
_exptl_absorpt_correction_T_min 0.61
_exptl_absorpt_correction_type multi-scan
_exptl_absorpt_process_details 'SADABS (Sheldrick, 2004)'
_exptl_crystal_colour 'dark green-blue'
_exptl_crystal_density_diffrn 1.784
_exptl_crystal_density_method 'not measured'
_exptl_crystal_description block
_exptl_crystal_F_000 1160
_exptl_crystal_size_max 0.18
_exptl_crystal_size_mid 0.06
_exptl_crystal_size_min 0.03
_refine_diff_density_max 0.600
_refine_diff_density_min -0.361
_refine_diff_density_rms 0.087
_refine_ls_extinction_method none
_refine_ls_goodness_of_fit_ref 1.042
_refine_ls_hydrogen_treatment constr
_refine_ls_matrix_type full
_refine_ls_number_parameters 142
_refine_ls_number_reflns 2462
_refine_ls_number_restraints 0
_refine_ls_restrained_S_all 1.042
_refine_ls_R_factor_all 0.0495
_refine_ls_R_factor_gt 0.0328
_refine_ls_shift/su_max 0.000
_refine_ls_shift/su_mean 0.000
_refine_ls_structure_factor_coef Fsqd
_refine_ls_weighting_details 'calc w=1/[\s^2^(Fo^2^)+(0.0417P)^2^+3.4028P] where P=(Fo^2^+2Fc^2^)/3'
_refine_ls_weighting_scheme calc
_refine_ls_wR_factor_gt 0.0757
_refine_ls_wR_factor_ref 0.0818
_reflns_number_gt 1965
_reflns_number_total 2462
_reflns_threshold_expression I>2\s(I)
_cod_data_source_file b507199b.txt
_cod_data_source_block 2
_cod_original_sg_symbol_H-M 'C 2/c'
_cod_database_code 7000139

loop_
_symmetry_equiv_pos_as_xyz
'x, y, z'
'-x, y, -z+1/2'
'x+1/2, y+1/2, z'
'-x+1/2, y+1/2, -z+1/2'
'-x, -y, -z'
'x, -y, z-1/2'
'-x+1/2, -y+1/2, -z'
'x+1/2, -y+1/2, z-1/2'

loop_
_atom_site_label
_atom_site_type_symbol
_atom_site_fract_x
_atom_site_fract_y
_atom_site_fract_z
_atom_site_U_iso_or_equiv
_atom_site_adp_type
_atom_site_occupancy
_atom_site_symmetry_multiplicity
_atom_site_calc_flag
_atom_site_refinement_flags
_atom_site_disorder_assembly
_atom_site_disorder_group
Cu1 Cu 0.06968(2) 0.33250(4) 0.344141(18) 0.02199(11) Uani 1 1 d . . .
Cl2 Cl -0.01076(4) 0.22851(10) 0.41030(4) 0.03000(18) Uani 1 1 d . . .
Cl3 Cl 0.0000 0.58417(12) 0.2500 0.0265(2) Uani 1 2 d S . .
O4 O 0.0000 0.2061(3) 0.2500 0.0231(6) Uani 1 2 d S . .
N6 N 0.18783(14) 0.2968(3) 0.33347(13) 0.0212(5) Uani 1 1 d . . .
N17 N 0.15388(14) 0.4608(3) 0.44031(13) 0.0234(5) Uani 1 1 d . . .
C5 C 0.0000 0.0258(5) 0.2500 0.0317(9) Uani 1 2 d S . .
H5A H -0.0588 -0.0163 0.2437 0.038 Uiso 0.50 1 d PR . .
H5B H 0.0459 -0.0163 0.3004 0.038 Uiso 0.50 1 d PR . .
H5C H 0.0129 -0.0163 0.2059 0.038 Uiso 0.50 1 d PR . .
C7 C 0.19795(18) 0.2153(4) 0.27417(15) 0.0247(6) Uani 1 1 d . . .
H7 H 0.1466 0.1713 0.2313 0.030 Uiso 1 1 calc R . .
C8 C 0.28130(18) 0.1931(4) 0.27330(16) 0.0267(6) Uani 1 1 d . . .
H8 H 0.2869 0.1330 0.2309 0.032 Uiso 1 1 calc R . .
C9 C 0.35616(18) 0.2596(4) 0.33502(16) 0.0281(6) Uani 1 1 d . . .
H9 H 0.4138 0.2449 0.3357 0.034 Uiso 1 1 calc R . .
C10 C 0.34590(18) 0.3475(4) 0.39560(16) 0.0254(6) Uani 1 1 d . . .
H10 H 0.3962 0.3967 0.4379 0.030 Uiso 1 1 calc R . .
C11 C 0.26081(17) 0.3628(3) 0.39367(15) 0.0202(5) Uani 1 1 d . . .
C12 C 0.24168(17) 0.4508(3) 0.45563(15) 0.0213(5) Uani 1 1 d . . .
C13 C 0.30728(18) 0.5194(4) 0.52406(15) 0.0259(6) Uani 1 1 d . . .
H13 H 0.3686 0.5110 0.5338 0.031 Uiso 1 1 calc R . .
C14 C 0.2821(2) 0.6005(4) 0.57829(16) 0.0295(6) Uani 1 1 d . . .
H14 H 0.3260 0.6482 0.6257 0.035 Uiso 1 1 calc R . .
C15 C 0.1928(2) 0.6112(4) 0.56267(16) 0.0292(6) Uani 1 1 d . . .
H15 H 0.1743 0.6666 0.5990 0.035 Uiso 1 1 calc R . .
C16 C 0.13068(19) 0.5400(4) 0.49323(17) 0.0289(6) Uani 1 1 d . . .
H16 H 0.0691 0.5476 0.4826 0.035 Uiso 1 1 calc R . .

loop_
_atom_site_aniso_label
_atom_site_aniso_U_11
_atom_site_aniso_U_22
_atom_site_aniso_U_33
_atom_site_aniso_U_23
_atom_site_aniso_U_13
_atom_site_aniso_U_12
Cu1 0.02046(17) 0.02594(19) 0.02458(19) -0.00163(14) 0.01435(14) -0.00143(13)
Cl2 0.0225(3) 0.0459(4) 0.0256(4) 0.0018(3) 0.0139(3) -0.0043(3)
Cl3 0.0316(5) 0.0222(5) 0.0319(5) 0.000 0.0194(4) 0.000
O4 0.0227(13) 0.0229(14) 0.0241(14) 0.000 0.0100(11) 0.000
N6 0.0217(11) 0.0245(12) 0.0197(11) 0.0023(9) 0.0109(9) 0.0012(9)
N17 0.0232(11) 0.0262(12) 0.0262(12) 0.0007(10) 0.0158(10) -0.0016(9)
C5 0.032(2) 0.026(2) 0.039(2) 0.000 0.0156(19) 0.000
C7 0.0250(13) 0.0311(15) 0.0204(13) 0.0003(11) 0.0118(11) 0.0009(11)
C8 0.0299(14) 0.0327(16) 0.0248(14) 0.0005(11) 0.0186(12) 0.0016(12)
C9 0.0227(14) 0.0364(16) 0.0330(16) 0.0041(13) 0.0192(12) 0.0037(12)
C10 0.0207(13) 0.0350(16) 0.0223(13) 0.0021(12) 0.0107(11) -0.0013(12)
C11 0.0225(13) 0.0202(13) 0.0207(13) 0.0048(10) 0.0116(11) 0.0019(10)
C12 0.0248(13) 0.0201(13) 0.0229(13) 0.0052(10) 0.0140(11) 0.0017(10)
C13 0.0242(13) 0.0279(15) 0.0250(14) 0.0016(11) 0.0098(12) 0.0031(11)
C14 0.0362(16) 0.0293(15) 0.0193(13) 0.0015(12) 0.0080(12) 0.0024(13)
C15 0.0390(16) 0.0286(15) 0.0260(14) 0.0000(12) 0.0195(13) 0.0017(13)
C16 0.0303(15) 0.0296(15) 0.0355(16) -0.0022(12) 0.0223(13) 0.0000(12)

loop_
_atom_type_symbol
_atom_type_description
_atom_type_scat_dispersion_real
_atom_type_scat_dispersion_imag
_atom_type_scat_source
C C 0.0033 0.0016 'International Tables Vol C Tables 4.2.6.8 and 6.1.1.4'
H H 0.0000 0.0000 'International Tables Vol C Tables 4.2.6.8 and 6.1.1.4'
Cl Cl 0.1484 0.1585 'International Tables Vol C Tables 4.2.6.8 and 6.1.1.4'
Cu Cu 0.3201 1.2651 'International Tables Vol C Tables 4.2.6.8 and 6.1.1.4'
N N 0.0061 0.0033 'International Tables Vol C Tables 4.2.6.8 and 6.1.1.4'
O O 0.0106 0.0060 'International Tables Vol C Tables 4.2.6.8 and 6.1.1.4'

loop_
_geom_angle_atom_site_label_1
_geom_angle_atom_site_label_2
_geom_angle_atom_site_label_3
_geom_angle
_geom_angle_site_symmetry_1
_geom_angle_site_symmetry_3
_geom_angle_publ_flag
O4 Cu1 N17 174.00(6) . . ?
O4 Cu1 N6 94.30(6) . . ?
N17 Cu1 N6 79.70(9) . . ?
O4 Cu1 Cl2 92.66(4) . . ?
N17 Cu1 Cl2 92.24(6) . . ?
N6 Cu1 Cl2 141.68(6) . . ?
O4 Cu1 Cl3 80.90(7) . . ?
N17 Cu1 Cl3 100.02(7) . . ?
N6 Cu1 Cl3 102.20(6) . . ?
Cl2 Cu1 Cl3 116.10(2) . . ?
Cu1 Cl3 Cu1 80.01(3) 2 . ?
C5 O4 Cu1 120.91(7) . 2 ?
C5 O4 Cu1 120.91(7) . . ?
Cu1 O4 Cu1 118.19(13) 2 . ?
C7 N6 C11 119.0(2) . . ?
C7 N6 Cu1 126.16(18) . . ?
C11 N6 Cu1 114.86(17) . . ?
C16 N17 C12 118.5(2) . . ?
C16 N17 Cu1 125.12(18) . . ?
C12 N17 Cu1 116.07(18) . . ?
O4 C5 H5A 109.5 . . ?
O4 C5 H5B 109.5 . . ?
H5A C5 H5B 109.5 . . ?
O4 C5 H5C 109.5 . . ?
H5A C5 H5C 109.5 . . ?
H5B C5 H5C 109.5 . . ?
N6 C7 C8 122.0(3) . . ?
N6 C7 H7 119.0 . . ?
C8 C7 H7 119.0 . . ?
C9 C8 C7 119.1(3) . . ?
C9 C8 H8 120.4 . . ?
C7 C8 H8 120.4 . . ?
C10 C9 C8 119.1(2) . . ?
C10 C9 H9 120.4 . . ?
C8 C9 H9 120.4 . . ?
C9 C10 C11 118.9(2) . . ?
C9 C10 H10 120.5 . . ?
C11 C10 H10 120.5 . . ?
N6 C11 C10 121.8(2) . . ?
N6 C11 C12 114.3(2) . . ?
C10 C11 C12 123.9(2) . . ?
N17 C12 C13 121.8(2) . . ?
N17 C12 C11 114.7(2) . . ?
C13 C12 C11 123.5(2) . . ?
C12 C13 C14 118.9(2) . . ?
C12 C13 H13 120.5 . . ?
C14 C13 H13 120.5 . . ?
C15 C14 C13 119.3(3) . . ?
C15 C14 H14 120.3 . . ?
C13 C14 H14 120.3 . . ?
C14 C15 C16 118.9(3) . . ?
C14 C15 H15 120.6 . . ?
C16 C15 H15 120.6 . . ?
N17 C16 C15 122.6(3) . . ?
N17 C16 H16 118.7 . . ?
C15 C16 H16 118.7 . . ?

loop_
_geom_bond_atom_site_label_1
_geom_bond_atom_site_label_2
_geom_bond_distance
_geom_bond_site_symmetry_2
_geom_bond_publ_flag
Cu1 O4 1.9105(13) . ?
Cu1 N17 2.006(2) . ?
Cu1 N6 2.052(2) . ?
Cu1 Cl2 2.2917(7) . ?
Cu1 Cl3 2.5498(8) . ?
O4 C5 1.399(5) . ?
N6 C7 1.336(3) . ?
N6 C11 1.353(3) . ?
N17 C16 1.340(3) . ?
N17 C12 1.353(3) . ?
C5 H5A 0.9800 . ?
C5 H5B 0.9800 . ?
C5 H5C 0.9799 . ?
C7 C8 1.388(4) . ?
C7 H7 0.9500 . ?
C8 C9 1.384(4) . ?
C8 H8 0.9500 . ?
C9 C10 1.382(4) . ?
C9 H9 0.9500 . ?
C10 C11 1.390(4) . ?
C10 H10 0.9500 . ?
C11 C12 1.477(4) . ?
C12 C13 1.383(4) . ?
C13 C14 1.387(4) . ?
C13 H13 0.9500 . ?
C14 C15 1.375(4) . ?
C14 H14 0.9500 . ?
C15 C16 1.381(4) . ?
C15 H15 0.9500 . ?
C16 H16 0.9500 . ?

loop_
_geom_torsion_atom_site_label_1
_geom_torsion_atom_site_label_2
_geom_torsion_atom_site_label_3
_geom_torsion_atom_site_label_4
_geom_torsion
_geom_torsion_site_symmetry_1
_geom_torsion_site_symmetry_2
_geom_torsion_site_symmetry_3
_geom_torsion_site_symmetry_4
_geom_torsion_publ_flag
O4 Cu1 Cl3 Cu1 0.0 . . . 2 ?
N17 Cu1 Cl3 Cu1 173.99(6) . . . 2 ?
N6 Cu1 Cl3 Cu1 92.47(6) . . . 2 ?
Cl2 Cu1 Cl3 Cu1 -88.50(3) . . . 2 ?
N6 Cu1 O4 C5 78.31(6) . . . . ?
Cl2 Cu1 O4 C5 -63.98(2) . . . . ?
Cl3 Cu1 O4 C5 180.0 . . . . ?
N6 Cu1 O4 Cu1 -101.69(6) . . . 2 ?
Cl2 Cu1 O4 Cu1 116.02(2) . . . 2 ?
Cl3 Cu1 O4 Cu1 0.0 . . . 2 ?
O4 Cu1 N6 C7 2.5(2) . . . . ?
N17 Cu1 N6 C7 -177.2(2) . . . . ?
Cl2 Cu1 N6 C7 102.3(2) . . . . ?
Cl3 Cu1 N6 C7 -79.1(2) . . . . ?
O4 Cu1 N6 C11 -176.93(18) . . . . ?
N17 Cu1 N6 C11 3.33(17) . . . . ?
Cl2 Cu1 N6 C11 -77.1(2) . . . . ?
Cl3 Cu1 N6 C11 101.47(17) . . . . ?
N6 Cu1 N17 C16 -179.0(2) . . . . ?
Cl2 Cu1 N17 C16 -36.7(2) . . . . ?
Cl3 Cu1 N17 C16 80.3(2) . . . . ?
N6 Cu1 N17 C12 -5.49(18) . . . . ?
Cl2 Cu1 N17 C12 136.78(18) . . . . ?
Cl3 Cu1 N17 C12 -106.22(18) . . . . ?
C11 N6 C7 C8 1.4(4) . . . . ?
Cu1 N6 C7 C8 -178.03(19) . . . . ?
N6 C7 C8 C9 -1.0(4) . . . . ?
C7 C8 C9 C10 -0.5(4) . . . . ?
C8 C9 C10 C11 1.6(4) . . . . ?
C7 N6 C11 C10 -0.2(4) . . . . ?
Cu1 N6 C11 C10 179.25(19) . . . . ?
C7 N6 C11 C12 179.7(2) . . . . ?
Cu1 N6 C11 C12 -0.8(3) . . . . ?
C9 C10 C11 N6 -1.3(4) . . . . ?
C9 C10 C11 C12 178.9(2) . . . . ?
C16 N17 C12 C13 0.2(4) . . . . ?
Cu1 N17 C12 C13 -173.7(2) . . . . ?
C16 N17 C12 C11 -179.4(2) . . . . ?
Cu1 N17 C12 C11 6.6(3) . . . . ?
N6 C11 C12 N17 -3.7(3) . . . . ?
C10 C11 C12 N17 176.2(2) . . . . ?
N6 C11 C12 C13 176.6(2) . . . . ?
C10 C11 C12 C13 -3.5(4) . . . . ?
N17 C12 C13 C14 0.0(4) . . . . ?
C11 C12 C13 C14 179.6(2) . . . . ?
C12 C13 C14 C15 -0.2(4) . . . . ?
C13 C14 C15 C16 0.2(4) . . . . ?
C12 N17 C16 C15 -0.2(4) . . . . ?
Cu1 N17 C16 C15 173.1(2) . . . . ?
C14 C15 C16 N17 0.0(4) . . . . ?
